data_1556709
loop_
_publ_author_name
'Gayfullina, R.'
'Jaaskelainen, S.'
'Koshevoy, I.O.'
'Hirva, P.'

_publ_section_title
;
 Activation of the Cyano Group at Imidazole via Copper Stimulated
 Alcoholysis
;
_journal_name_full Inorganics
_journal_page_first 87
_journal_paper_doi 10.3390/inorganics7070087
_journal_volume 7
_journal_year 2019
_chemical_formula_moiety 'C8 H10 Br2 Cu N4 O'
_chemical_formula_sum 'C8 H10 Br2 Cu N4 O'
_chemical_formula_weight 401.56
_space_group_crystal_system triclinic
_space_group_IT_number 2
_space_group_name_Hall '-P 1'
_space_group_name_H-M_alt 'P -1'
_atom_sites_solution_hydrogens mixed
_cell_angle_alpha 83.614(5)
_cell_angle_beta 76.079(5)
_cell_angle_gamma 75.706(5)
_cell_formula_units_Z 2
_cell_length_a 7.3737(9)
_cell_length_b 8.4147(11)
_cell_length_c 10.6554(14)
_cell_measurement_reflns_used 3348
_cell_measurement_temperature 150(2)
_cell_measurement_theta_max 24.10
_cell_measurement_theta_min 2.50
_cell_volume 620.91(14)
_computing_cell_refinement 'SAINT (Bruker AXS, 2009)'
_computing_data_collection 'APEX2 (Bruker AXS, 2010)'
_computing_data_reduction 'SAINT (Bruker AXS, 2009)'
_computing_molecular_graphics 'Diamond v.4.03 (Brandenburg, 2014)'
_computing_publication_material 'SHELXL-2014 (Sheldrick, 2014)'
_computing_structure_refinement 'SHELXL-2018/3 (Sheldrick, 2018)'
_computing_structure_solution 'SHELXS-2014 (Sheldrick, 2014)'
_diffrn_ambient_temperature 150(2)
_diffrn_detector_area_resol_mean 16
_diffrn_measured_fraction_theta_full 1.000
_diffrn_measured_fraction_theta_max 1.000
_diffrn_measurement_device '62mm x 62mm CCD camera on three-circle goniostat'
_diffrn_measurement_device_type 'Bruker SMART APEX II CCD'
_diffrn_measurement_method '\f scans and \w scans'
_diffrn_radiation_monochromator 'flat graphite crystal'
_diffrn_radiation_type MoK\a
_diffrn_radiation_wavelength 0.71073
_diffrn_reflns_av_R_equivalents 0.0767
_diffrn_reflns_av_unetI/netI 0.0564
_diffrn_reflns_Laue_measured_fraction_full 1.000
_diffrn_reflns_Laue_measured_fraction_max 1.000
_diffrn_reflns_limit_h_max 9
_diffrn_reflns_limit_h_min -9
_diffrn_reflns_limit_k_max 10
_diffrn_reflns_limit_k_min -10
_diffrn_reflns_limit_l_max 13
_diffrn_reflns_limit_l_min -13
_diffrn_reflns_number 18426
_diffrn_reflns_point_group_measured_fraction_full 1.000
_diffrn_reflns_point_group_measured_fraction_max 1.000
_diffrn_reflns_theta_full 25.242
_diffrn_reflns_theta_max 26.998
_diffrn_reflns_theta_min 1.972
_exptl_absorpt_coefficient_mu 8.178
_exptl_absorpt_correction_T_max 0.602
_exptl_absorpt_correction_T_min 0.208
_exptl_absorpt_correction_type numerical
_exptl_absorpt_process_details 'SADABS (Sheldrick, 2008)'
_exptl_crystal_colour green
_exptl_crystal_density_diffrn 2.148
_exptl_crystal_description block
_exptl_crystal_F_000 386
_exptl_crystal_size_max 0.280
_exptl_crystal_size_mid 0.094
_exptl_crystal_size_min 0.069
_refine_diff_density_max 0.870
_refine_diff_density_min -0.543
_refine_diff_density_rms 0.135
_refine_ls_extinction_coef .
_refine_ls_extinction_method none
_refine_ls_goodness_of_fit_ref 1.024
_refine_ls_hydrogen_treatment constr
_refine_ls_matrix_type full
_refine_ls_number_parameters 145
_refine_ls_number_reflns 2728
_refine_ls_number_restraints 0
_refine_ls_restrained_S_all 1.024
_refine_ls_R_factor_all 0.0709
_refine_ls_R_factor_gt 0.0349
_refine_ls_shift/su_max 0.000
_refine_ls_shift/su_mean 0.000
_refine_ls_structure_factor_coef Fsqd
_refine_ls_weighting_details 'w=1/[\s^2^(Fo^2^)+(0.0285P)^2^+0.8354P] where P=(Fo^2^+2Fc^2^)/3'
_refine_ls_weighting_scheme calc
_refine_ls_wR_factor_gt 0.0668
_refine_ls_wR_factor_ref 0.0771
_reflns_Friedel_coverage 0.000
_reflns_Friedel_fraction_full .
_reflns_Friedel_fraction_max .
_reflns_number_gt 1899
_reflns_number_total 2728
_reflns_threshold_expression 'I > 2\s(I)'
_cod_data_source_file 4.cif
_cod_data_source_block 4
_cod_database_code 1556709
_shelx_space_group_comment
;
The symmetry employed for this shelxl refinement is uniquely defined
by the following loop, which should always be used as a source of
symmetry information in preference to the above space-group names.
They are only intended as comments.
;
_shelx_estimated_absorpt_t_min 0.208
_shelx_estimated_absorpt_t_max 0.602

loop_
_space_group_symop_operation_xyz
'x, y, z'
'-x, -y, -z'

loop_
_atom_site_label
_atom_site_type_symbol
_atom_site_fract_x
_atom_site_fract_y
_atom_site_fract_z
_atom_site_U_iso_or_equiv
_atom_site_adp_type
_atom_site_occupancy
_atom_site_site_symmetry_order
_atom_site_calc_flag
_atom_site_refinement_flags_posn
_atom_site_refinement_flags_adp
_atom_site_refinement_flags_occupancy
_atom_site_disorder_assembly
_atom_site_disorder_group
C1 C 0.2636(7) 0.7423(6) 0.0803(5) 0.0270(11) Uani 1 1 d . . . . .
H9 H 0.355023 0.689062 0.009758 0.032 Uiso 1 1 calc R U . . .
C2 C 0.2501(8) 0.4884(6) 0.2254(5) 0.0372(13) Uani 1 1 d . . . . .
H12A H 0.176442 0.464042 0.311997 0.056 Uiso 1 1 calc R U . . .
H12B H 0.223986 0.425395 0.162358 0.056 Uiso 1 1 calc R U . . .
H12C H 0.387386 0.458082 0.224847 0.056 Uiso 1 1 calc R U . . .
C3 C 0.0689(7) 0.7812(6) 0.2691(5) 0.0262(11) Uani 1 1 d . . . . .
C4 C -0.0321(7) 0.7433(6) 0.3955(5) 0.0323(12) Uani 1 1 d . . . . .
C5 C 0.0677(6) 0.9286(5) 0.1997(5) 0.0223(10) Uani 1 1 d . . . . .
C6 C -0.0257(7) 1.0988(6) 0.2249(5) 0.0245(11) Uani 1 1 d . . . . .
C7 C -0.2688(7) 1.2773(6) 0.3709(5) 0.0328(12) Uani 1 1 d . . . . .
H4A H -0.338822 1.323773 0.301863 0.039 Uiso 1 1 calc R U . . .
H4B H -0.191242 1.353729 0.381276 0.039 Uiso 1 1 calc R U . . .
C8 C -0.4059(8) 1.2506(7) 0.4954(6) 0.0472(16) Uani 1 1 d . . . . .
H5A H -0.492556 1.355694 0.521992 0.071 Uiso 1 1 calc R U . . .
H5B H -0.480873 1.174376 0.483479 0.071 Uiso 1 1 calc R U . . .
H5C H -0.334113 1.204166 0.562451 0.071 Uiso 1 1 calc R U . . .
O1 O -0.1473(4) 1.1172(4) 0.3392(3) 0.0284(8) Uani 1 1 d . . . . .
Cu1 Cu 0.24149(8) 1.10824(7) -0.01316(6) 0.02405(16) Uani 1 1 d . . . . .
N1 N 0.1904(5) 0.9009(4) 0.0815(4) 0.0233(9) Uani 1 1 d . . . . .
N2 N 0.0222(5) 1.2027(5) 0.1344(4) 0.0257(9) Uani 1 1 d . . . . .
H1N2 H -0.038598 1.311362 0.150393 0.031 Uiso 1 1 d R U . . .
N3 N 0.1935(5) 0.6653(5) 0.1907(4) 0.0256(9) Uani 1 1 d . . . . .
N4 N -0.1089(7) 0.7095(6) 0.4983(5) 0.0531(14) Uani 1 1 d . . . . .
Br2 Br 0.25755(7) 1.37179(6) -0.11817(5) 0.03119(15) Uani 1 1 d . . . . .
Br1 Br 0.47993(7) 0.95406(6) -0.17741(5) 0.02821(14) Uani 1 1 d . . . . .

loop_
_atom_site_aniso_label
_atom_site_aniso_U_11
_atom_site_aniso_U_22
_atom_site_aniso_U_33
_atom_site_aniso_U_23
_atom_site_aniso_U_13
_atom_site_aniso_U_12
C1 0.024(3) 0.023(3) 0.035(3) 0.002(2) -0.009(2) -0.005(2)
C2 0.040(3) 0.024(3) 0.046(4) 0.005(2) -0.009(3) -0.008(2)
C3 0.029(3) 0.023(3) 0.027(3) 0.003(2) -0.006(2) -0.008(2)
C4 0.032(3) 0.026(3) 0.034(3) 0.006(2) -0.006(3) -0.004(2)
C5 0.020(2) 0.020(2) 0.029(3) 0.003(2) -0.010(2) -0.0055(19)
C6 0.021(3) 0.025(3) 0.030(3) -0.001(2) -0.011(2) -0.005(2)
C7 0.036(3) 0.022(3) 0.038(3) -0.002(2) -0.011(3) 0.000(2)
C8 0.040(3) 0.040(3) 0.050(4) -0.009(3) 0.007(3) -0.002(3)
O1 0.0254(19) 0.0295(19) 0.028(2) -0.0018(15) -0.0030(16) -0.0040(15)
Cu1 0.0251(3) 0.0178(3) 0.0287(4) 0.0025(2) -0.0043(3) -0.0072(2)
N1 0.024(2) 0.017(2) 0.031(2) -0.0018(17) -0.0065(19) -0.0067(16)
N2 0.025(2) 0.022(2) 0.030(2) 0.0017(18) -0.0050(19) -0.0077(17)
N3 0.024(2) 0.020(2) 0.034(3) 0.0043(18) -0.0088(19) -0.0061(17)
N4 0.051(3) 0.053(3) 0.046(4) 0.016(3) -0.005(3) -0.010(3)
Br2 0.0326(3) 0.0203(3) 0.0375(3) 0.0076(2) -0.0065(2) -0.0056(2)
Br1 0.0292(3) 0.0271(3) 0.0287(3) -0.0032(2) -0.0037(2) -0.0088(2)

loop_
_atom_type_symbol
_atom_type_description
_atom_type_scat_dispersion_real
_atom_type_scat_dispersion_imag
_atom_type_scat_source
C C 0.0033 0.0016 'International Tables Vol C Tables 4.2.6.8 and 6.1.1.4'
H H 0.0000 0.0000 'International Tables Vol C Tables 4.2.6.8 and 6.1.1.4'
O O 0.0106 0.0060 'International Tables Vol C Tables 4.2.6.8 and 6.1.1.4'
Cu Cu 0.3201 1.2651 'International Tables Vol C Tables 4.2.6.8 and 6.1.1.4'
N N 0.0061 0.0033 'International Tables Vol C Tables 4.2.6.8 and 6.1.1.4'
Br Br -0.2901 2.4595 'International Tables Vol C Tables 4.2.6.8 and 6.1.1.4'

loop_
_geom_angle_atom_site_label_1
_geom_angle_atom_site_label_2
_geom_angle_atom_site_label_3
_geom_angle
_geom_angle_site_symmetry_1
_geom_angle_site_symmetry_3
N1 C1 N3 111.4(4) . .
N1 C1 H9 124.3 . .
N3 C1 H9 124.3 . .
N3 C2 H12A 109.5 . .
N3 C2 H12B 109.5 . .
H12A C2 H12B 109.5 . .
N3 C2 H12C 109.5 . .
H12A C2 H12C 109.5 . .
H12B C2 H12C 109.5 . .
N3 C3 C5 105.9(4) . .
N3 C3 C4 123.2(4) . .
C5 C3 C4 130.9(5) . .
N4 C4 C3 178.0(6) . .
N1 C5 C3 108.6(4) . .
N1 C5 C6 116.2(4) . .
C3 C5 C6 135.1(5) . .
N2 C6 O1 131.7(4) . .
N2 C6 C5 115.0(5) . .
O1 C6 C5 113.3(4) . .
O1 C7 C8 105.7(4) . .
O1 C7 H4A 110.6 . .
C8 C7 H4A 110.6 . .
O1 C7 H4B 110.6 . .
C8 C7 H4B 110.6 . .
H4A C7 H4B 108.7 . .
C7 C8 H5A 109.5 . .
C7 C8 H5B 109.5 . .
H5A C8 H5B 109.5 . .
C7 C8 H5C 109.5 . .
H5A C8 H5C 109.5 . .
H5B C8 H5C 109.5 . .
C6 O1 C7 119.4(4) . .
N1 Cu1 N2 80.33(16) . .
N1 Cu1 Br2 172.30(11) . .
N2 Cu1 Br2 93.31(11) . .
N1 Cu1 Br1 90.26(12) . .
N2 Cu1 Br1 170.04(11) . .
Br2 Cu1 Br1 95.82(3) . .
C1 N1 C5 106.4(4) . .
C1 N1 Cu1 139.8(3) . .
C5 N1 Cu1 112.0(3) . .
C6 N2 Cu1 115.0(3) . .
C6 N2 H1N2 114.8 . .
Cu1 N2 H1N2 129.7 . .
C1 N3 C3 107.7(4) . .
C1 N3 C2 126.2(4) . .
C3 N3 C2 126.1(4) . .

loop_
_geom_bond_atom_site_label_1
_geom_bond_atom_site_label_2
_geom_bond_distance
_geom_bond_site_symmetry_2
C1 N1 1.310(6) .
C1 N3 1.331(6) .
C1 H9 0.9500 .
C2 N3 1.474(6) .
C2 H12A 0.9800 .
C2 H12B 0.9800 .
C2 H12C 0.9800 .
C3 N3 1.365(6) .
C3 C5 1.371(6) .
C3 C4 1.418(7) .
C4 N4 1.146(6) .
C5 N1 1.368(6) .
C5 C6 1.452(6) .
C6 N2 1.273(6) .
C6 O1 1.327(6) .
C7 O1 1.446(6) .
C7 C8 1.495(7) .
C7 H4A 0.9900 .
C7 H4B 0.9900 .
C8 H5A 0.9800 .
C8 H5B 0.9800 .
C8 H5C 0.9800 .
Cu1 N1 1.989(4) .
Cu1 N2 2.034(4) .
Cu1 Br2 2.3871(8) .
Cu1 Br1 2.3949(8) .
N2 H1N2 0.9282 .

loop_
_geom_torsion_atom_site_label_1
_geom_torsion_atom_site_label_2
_geom_torsion_atom_site_label_3
_geom_torsion_atom_site_label_4
_geom_torsion
_geom_torsion_site_symmetry_1
_geom_torsion_site_symmetry_2
_geom_torsion_site_symmetry_3
_geom_torsion_site_symmetry_4
N3 C3 C5 N1 -0.1(5) . . . .
C4 C3 C5 N1 -180.0(5) . . . .
N3 C3 C5 C6 -177.8(5) . . . .
C4 C3 C5 C6 2.4(10) . . . .
N1 C5 C6 N2 -1.7(6) . . . .
C3 C5 C6 N2 175.8(5) . . . .
N1 C5 C6 O1 177.9(4) . . . .
C3 C5 C6 O1 -4.6(8) . . . .
N2 C6 O1 C7 7.3(7) . . . .
C5 C6 O1 C7 -172.2(4) . . . .
C8 C7 O1 C6 171.8(4) . . . .
N3 C1 N1 C5 0.8(5) . . . .
N3 C1 N1 Cu1 163.2(4) . . . .
C3 C5 N1 C1 -0.4(5) . . . .
C6 C5 N1 C1 177.8(4) . . . .
C3 C5 N1 Cu1 -168.2(3) . . . .
C6 C5 N1 Cu1 9.9(5) . . . .
O1 C6 N2 Cu1 173.1(4) . . . .
C5 C6 N2 Cu1 -7.4(5) . . . .
N1 C1 N3 C3 -0.9(5) . . . .
N1 C1 N3 C2 -177.0(4) . . . .
C5 C3 N3 C1 0.6(5) . . . .
C4 C3 N3 C1 -179.6(5) . . . .
C5 C3 N3 C2 176.8(4) . . . .
C4 C3 N3 C2 -3.4(8) . . . .
